data_7204328
loop_
_publ_author_name
'Saito, Gunzi'
'Sasaki, Hiroshi'
'Aoki, Takashi'
'Yoshida, Yukihiro'
'Otsuka, Akihiro'
'Yamochi, Hideki'
'Drozdova, Olga O.'
'Yakushi, Kyuya'
'Kitagawa, Hiroshi'
'Mitani, Tadaoki'

_publ_section_title
;
 Complex formation of ethylenedioxyethylenedithiotetrathiafulvalene
 (EDOEDT-TTF: EOET) and its self-assembling ability
;
_journal_issue 6
_journal_name_full 'Journal of Materials Chemistry'
_journal_page_first 1640
_journal_paper_doi 10.1039/b110605h
_journal_volume 12
_journal_year 2002
_chemical_formula_sum 'C22 H8 N8 O2 S8'
_chemical_formula_weight 672.89
_space_group_IT_number 14
_symmetry_cell_setting monoclinic
_symmetry_space_group_name_Hall '-P 2yn'
_symmetry_space_group_name_H-M 'P 1 21/n 1'
_atom_sites_solution_hydrogens geom
_atom_sites_solution_primary direct
_atom_sites_solution_secondary difmap
_cell_angle_alpha 90.00
_cell_angle_beta 91.316(8)
_cell_angle_gamma 90.00
_cell_formula_units_Z 2
_cell_length_a 7.6200(6)
_cell_length_b 12.973(2)
_cell_length_c 13.247(2)
_cell_measurement_temperature 295(2)
_cell_measurement_theta_max 27.5
_cell_measurement_theta_min 1
_cell_volume 1309.2(3)
_computing_cell_refinement 'MXC(MAC Science)'
_computing_data_collection 'MXC(MAC Science)'
_computing_data_reduction Crystan
_computing_molecular_graphics 'ORTEP III'
_computing_structure_refinement 'SHELXL-97 (Sheldrick, 1997)'
_computing_structure_solution 'SHELXS-97 (Sheldrick, 1990)'
_diffrn_measurement_device_type 'Mac Science DIP-2020K'
_diffrn_measurement_method theta/2theta
_diffrn_radiation_monochromator graphite
_diffrn_radiation_type MoK\a
_diffrn_radiation_wavelength 0.71073
_diffrn_reflns_av_R_equivalents 0.0000
_diffrn_reflns_limit_h_max 8
_diffrn_reflns_limit_h_min 0
_diffrn_reflns_limit_k_max 16
_diffrn_reflns_limit_k_min 0
_diffrn_reflns_limit_l_max 16
_diffrn_reflns_limit_l_min -16
_diffrn_reflns_number 2361
_diffrn_reflns_theta_max 26.48
_diffrn_reflns_theta_min 3.05
_exptl_absorpt_coefficient_mu 0.732
_exptl_absorpt_correction_type none
_exptl_crystal_colour Black
_exptl_crystal_density_diffrn 1.707
_exptl_crystal_description Needle
_exptl_crystal_F_000 210
_refine_diff_density_max 0.404
_refine_diff_density_min -0.457
_refine_diff_density_rms 0.069
_refine_ls_extinction_method none
_refine_ls_goodness_of_fit_all 1.209
_refine_ls_goodness_of_fit_obs 1.209
_refine_ls_number_parameters 193
_refine_ls_number_reflns 2361
_refine_ls_restrained_S_all 1.209
_refine_ls_restrained_S_obs 1.209
_refine_ls_R_factor_all 0.0699
_refine_ls_R_factor_obs 0.0699
_refine_ls_shift/esd_max -0.002
_refine_ls_shift/esd_mean 0.001
_refine_ls_structure_factor_coef Fsqd
_refine_ls_weighting_details 'w=1/[\s^2^(Fo^2^)+(0.0522P)^2^+3.0711P] where P=(Fo^2^+2Fc^2^)/3'
_refine_ls_weighting_scheme calc
_refine_ls_wR_factor_all 0.1707
_refine_ls_wR_factor_obs 0.1707
_reflns_number_total 2517
_reflns_observed_criterion >2sigma(I)
_cod_data_source_file b110605h.txt
_cod_data_source_block (EOET)(BTDA)
_cod_depositor_comments
;
The following automatic conversions were performed:
'_symmetry_cell_setting' value 'Monoclinic' changed to 'monoclinic'
according to '/home/adriana/struct/CIF-dictionaries/cif_core.dic'
dictionary named 'cif_core.dic' version 2.4.1 from 2010-06-29.

Automatic conversion script
Id: cif_fix_enum 1555 2011-01-17 13:19:09Z saulius 

The following automatic conversions were performed:

'_cell_measurement_temperature' value 'room temperature' was changed
to '295(2)' - the room/ambient temperature average [293;298] in
Kelvins(K) was taken.

Automatic conversion script
Id: cif_fix_values 1569 2011-02-09 13:29:24Z adriana 

The following automatic conversions were performed:

'_refine_ls_weighting_scheme' value 'calc
w=1/[\s^2^(Fo^2^)+(0.0522P)^2^+3.0711P] where P=(Fo^2^+2Fc^2^)/3' was
changed to 'calc'. New tag '_refine_ls_weighting_details' was
created. The value of the new tag was set to
'w=1/[\s^2^(Fo^2^)+(0.0522P)^2^+3.0711P] where P=(Fo^2^+2Fc^2^)/3'.

Automatic conversion script
Id: cif_fix_values 3143 2015-03-26 13:38:13Z robertas 
;
_cod_original_sg_symbol_H-M 'P 21/n'
_cod_original_formula_sum 'C22 H8 O2 N8 S8'
_cod_database_code 7204328

loop_
_symmetry_equiv_pos_as_xyz
'x, y, z'
'-x+1/2, y+1/2, -z+1/2'
'-x, -y, -z'
'x-1/2, -y-1/2, z-1/2'

loop_
_atom_site_aniso_label
_atom_site_aniso_U_11
_atom_site_aniso_U_22
_atom_site_aniso_U_33
_atom_site_aniso_U_23
_atom_site_aniso_U_13
_atom_site_aniso_U_12
S1 0.0659(10) 0.0552(8) 0.0631(8) 0.0059(6) -0.0061(6) -0.0046(6)
S2 0.0649(10) 0.0614(9) 0.0715(9) 0.0077(7) -0.0010(7) 0.0036(7)
S10 0.0712(9) 0.0414(6) 0.0387(6) -0.0078(5) -0.0099(5) -0.0011(5)
S3 0.077(4) 0.055(3) 0.045(3) 0.006(2) -0.018(3) -0.008(3)
O3 0.108(20) 0.135(17) 0.106(16) 0.065(13) -0.025(13) -0.021(14)
S4 0.071(5) 0.066(3) 0.051(5) -0.009(3) 0.005(4) 0.005(3)
O4 0.098(19) 0.177(19) 0.048(15) -0.035(12) -0.003(13) -0.007(13)
N1 0.115(5) 0.077(3) 0.048(3) -0.007(2) -0.027(3) 0.035(3)
N2 0.099(4) 0.051(3) 0.061(3) -0.006(2) -0.026(2) 0.016(3)
N3 0.060(3) 0.041(2) 0.040(2) -0.005(2) -0.007(2) 0.000(2)
N4 0.060(3) 0.043(2) 0.037(2) -0.006(2) -0.009(2) -0.001(2)
C1 0.048(3) 0.060(3) 0.068(3) 0.006(3) -0.001(2) -0.008(2)
C2 0.050(3) 0.063(3) 0.058(3) 0.008(2) -0.005(2) -0.006(2)
C3 0.048(3) 0.062(3) 0.072(4) 0.001(3) 0.002(2) -0.003(2)
C4 0.144(7) 0.089(5) 0.056(4) -0.002(3) -0.023(4) 0.017(5)
C5 0.153(8) 0.112(6) 0.045(3) 0.004(3) -0.001(4) 0.033(5)
C11 0.071(4) 0.051(3) 0.044(3) 0.000(2) -0.012(2) 0.013(2)
C12 0.062(3) 0.045(3) 0.045(2) 0.002(2) -0.016(2) 0.004(2)
C13 0.052(3) 0.043(2) 0.036(2) 0.001(2) -0.009(2) 0.003(2)
C14 0.041(3) 0.041(2) 0.031(2) 0.000(2) -0.003(2) -0.003(2)
C15 0.042(2) 0.036(2) 0.032(2) -0.002(2) -0.002(2) -0.003(2)
C16 0.042(2) 0.035(2) 0.035(2) -0.003(2) -0.004(2) -0.003(2)

loop_
_atom_site_label
_atom_site_type_symbol
_atom_site_fract_x
_atom_site_fract_y
_atom_site_fract_z
_atom_site_U_iso_or_equiv
_atom_site_thermal_displace_type
_atom_site_occupancy
_atom_site_calc_flag
_atom_site_refinement_flags
_atom_site_disorder_group
S1 S 0.6189(2) -0.09549(11) 0.11889(11) 0.0615(4) Uani 1 d . .
S2 S 0.5133(2) 0.12525(12) 0.11171(12) 0.0660(4) Uani 1 d . .
S10 S 1.0160(2) 0.19679(9) 0.17782(9) 0.0506(4) Uani 1 d . .
S3 S 0.7523(3) -0.0841(2) 0.3176(2) 0.059(2) Uani 0.50 d P .
O3 O 0.7523(3) -0.0841(2) 0.3176(2) 0.117(8) Uani 0.50 d PR .
S4 S 0.6370(3) 0.1675(2) 0.3091(2) 0.063(2) Uani 0.50 d P .
O4 O 0.6370(3) 0.1675(2) 0.3091(2) 0.108(9) Uani 0.50 d PR .
N1 N 0.7571(8) 0.0963(4) -0.3298(4) 0.081(2) Uani 1 d . .
N2 N 0.7085(7) 0.3165(4) -0.1024(4) 0.0706(14) Uani 1 d . .
N3 N 0.9494(5) 0.1988(3) 0.0618(3) 0.0473(9) Uani 1 d . .
N4 N 1.0704(5) 0.0773(3) 0.1880(3) 0.0467(9) Uani 1 d . .
C1 C 0.5281(7) 0.0067(4) 0.0484(4) 0.0587(13) Uani 1 d . .
C2 C 0.6599(7) -0.0200(4) 0.2268(4) 0.0571(13) Uani 1 d . .
C3 C 0.6129(7) 0.0794(4) 0.2239(4) 0.0606(13) Uani 1 d . .
C4 C 0.7908(12) 0.0082(6) 0.4054(5) 0.096(2) Uani 1 d . .
C5 C 0.6521(12) 0.0898(7) 0.4122(5) 0.103(3) Uani 1 d . .
C11 C 0.7940(7) 0.1097(4) -0.2470(4) 0.0553(13) Uani 1 d . .
C12 C 0.7698(7) 0.2381(4) -0.1174(4) 0.0509(12) Uani 1 d . .
C13 C 0.8339(6) 0.1371(3) -0.1441(3) 0.0439(10) Uani 1 d . .
C14 C 0.9175(6) 0.0737(3) -0.0770(3) 0.0378(9) Uani 1 d . .
C15 C 0.9666(6) 0.1032(3) 0.0265(3) 0.0368(9) Uani 1 d . .
C16 C 1.0397(6) 0.0336(3) 0.0992(3) 0.0376(9) Uani 1 d . .

loop_
_atom_type_symbol
_atom_type_description
_atom_type_scat_dispersion_real
_atom_type_scat_dispersion_imag
_atom_type_scat_source
C C 0.0033 0.0016 'International Tables Vol C Tables 4.2.6.8 and 6.1.1.4'
H H 0.0000 0.0000 'International Tables Vol C Tables 4.2.6.8 and 6.1.1.4'
S S 0.1246 0.1234 'International Tables Vol C Tables 4.2.6.8 and 6.1.1.4'
O O 0.0106 0.0060 'International Tables Vol C Tables 4.2.6.8 and 6.1.1.4'
N N 0.0061 0.0033 'International Tables Vol C Tables 4.2.6.8 and 6.1.1.4'

loop_
_geom_angle_atom_site_label_1
_geom_angle_atom_site_label_2
_geom_angle_atom_site_label_3
_geom_angle
_geom_angle_site_symmetry_1
_geom_angle_site_symmetry_3
_geom_angle_publ_flag
C1 S1 C2 94.2(3) . . ?
C1 S2 C3 94.4(3) . . ?
N3 S10 N4 99.8(2) . . ?
C2 S3 C4 102.3(3) . . ?
C2 O3 C4 102.3(3) . . ?
C3 S4 C5 98.4(4) . . ?
C3 O4 C5 98.4(4) . . ?
C15 N3 S10 106.8(3) . . ?
C16 N4 S10 107.4(3) . . ?
C1 C1 S1 121.3(6) 3_655 . ?
C1 C1 S2 122.9(6) 3_655 . ?
S1 C1 S2 115.8(3) . . ?
C3 C2 O3 129.2(5) . . ?
C3 C2 S3 129.2(5) . . ?
O3 C2 S3 0.0(2) . . ?
C3 C2 S1 118.1(4) . . ?
O3 C2 S1 112.7(3) . . ?
S3 C2 S1 112.7(3) . . ?
C2 C3 O4 129.5(5) . . ?
C2 C3 S4 129.5(5) . . ?
O4 C3 S4 0.0(2) . . ?
C2 C3 S2 117.5(5) . . ?
O4 C3 S2 113.1(3) . . ?
S4 C3 S2 113.1(3) . . ?
C5 C4 S3 115.5(6) . . ?
C5 C4 O3 115.5(6) . . ?
S3 C4 O3 0.0(2) . . ?
C4 C5 S4 113.9(5) . . ?
C4 C5 O4 113.9(5) . . ?
S4 C5 O4 0.0(2) . . ?
N1 C11 C13 174.2(5) . . ?
N2 C12 C13 174.3(5) . . ?
C14 C13 C11 123.9(4) . . ?
C14 C13 C12 123.0(4) . . ?
C11 C13 C12 113.0(4) . . ?
C13 C14 C15 124.0(4) . . ?
C13 C14 C16 123.3(4) . 3_755 ?
C15 C14 C16 112.6(4) . 3_755 ?
N3 C15 C16 113.1(4) . . ?
N3 C15 C14 123.2(4) . . ?
C16 C15 C14 123.7(4) . . ?
N4 C16 C15 112.8(4) . . ?
N4 C16 C14 123.5(4) . 3_755 ?
C15 C16 C14 123.6(4) . 3_755 ?

loop_
_geom_bond_atom_site_label_1
_geom_bond_atom_site_label_2
_geom_bond_distance
_geom_bond_site_symmetry_2
_geom_bond_publ_flag
S1 C1 1.755(6) . ?
S1 C2 1.755(6) . ?
S2 C1 1.757(6) . ?
S2 C3 1.757(6) . ?
S10 N3 1.608(4) . ?
S10 N4 1.609(4) . ?
S3 C2 1.610(5) . ?
S3 C4 1.691(8) . ?
O3 C2 1.610(5) . ?
O3 C4 1.691(8) . ?
S4 C3 1.615(6) . ?
S4 C5 1.699(7) . ?
O4 C3 1.615(6) . ?
O4 C5 1.699(7) . ?
N1 C11 1.139(6) . ?
N2 C12 1.139(6) . ?
N3 C15 1.332(5) . ?
N4 C16 1.322(5) . ?
C1 C1 1.353(11) 3_655 ?
C2 C3 1.338(8) . ?
C4 C5 1.499(11) . ?
C11 C13 1.435(6) . ?
C12 C13 1.445(6) . ?
C13 C14 1.358(6) . ?
C14 C15 1.464(5) . ?
C14 C16 1.460(6) 3_755 ?
C15 C16 1.425(6) . ?
C16 C14 1.460(6) 3_755 ?
